data_7061294
loop_
_publ_author_name
'Griffiths, Kieran'
'Halcovitch, Nathan R.'
'Griffin, John M.'

_publ_section_title
;
 Crystalline azobenzene composites as photochemical phase-change materials
;
_journal_issue 9
_journal_name_full 'New Journal of Chemistry'
_journal_page_first 4057
_journal_page_last 4061
_journal_paper_doi 10.1039/D2NJ00755J
_journal_volume 46
_journal_year 2022
_chemical_formula_moiety 'C13 H12 N2 O'
_chemical_formula_sum 'C13 H12 N2 O'
_chemical_formula_weight 212.25
_space_group_crystal_system orthorhombic
_space_group_IT_number 33
_space_group_name_Hall 'P 2c -2n'
_space_group_name_H-M_alt 'P n a 21'
_atom_sites_solution_hydrogens geom
_atom_sites_solution_primary dual
_audit_creation_date 2021-08-04
_audit_creation_method
;
Olex2 1.5
(compiled 2021.07.19 svn.r715e62df for OlexSys, GUI svn.r6383)
;
_audit_update_record
;
2021-09-10 deposited with the CCDC.	2022-02-15 downloaded from the CCDC.
;
_cell_angle_alpha 90
_cell_angle_beta 90
_cell_angle_gamma 90
_cell_formula_units_Z 4
_cell_length_a 12.5535(2)
_cell_length_b 12.2303(2)
_cell_length_c 7.24910(10)
_cell_measurement_reflns_used 6882
_cell_measurement_temperature 99.97(11)
_cell_measurement_theta_max 75.9280
_cell_measurement_theta_min 5.0370
_cell_volume 1112.98(3)
_computing_cell_refinement 'CrysAlisPro 1.171.41.93a (Rigaku OD, 2020)'
_computing_data_collection 'CrysAlisPro 1.171.41.93a (Rigaku OD, 2020)'
_computing_data_reduction 'CrysAlisPro 1.171.41.93a (Rigaku OD, 2020)'
_computing_molecular_graphics 'Olex2 1.5 (Dolomanov et al., 2009)'
_computing_publication_material 'Olex2 1.5 (Dolomanov et al., 2009)'
_computing_structure_refinement 'SHELXL 2014/6 (Sheldrick, 2015)'
_computing_structure_solution 'SHELXT 2014/4 (Sheldrick, 2014)'
_diffrn_ambient_environment N~2~
_diffrn_ambient_temperature 99.97(11)
_diffrn_detector 'CCD plate'
_diffrn_detector_area_resol_mean 5.2282
_diffrn_detector_type AtlasS2
_diffrn_measured_fraction_theta_full 1.000
_diffrn_measured_fraction_theta_max 0.998
_diffrn_measurement_details
;
List of Runs (angles in degrees, time in seconds):

  # Type    Start    End  Width  t~exp~   \w     \q     \k     \f   Frames
#--------------------------------------------------------------------------
  1  \w    -87.00  -6.00   1.00    2.00    --  -42.28 125.00  30.00   81
  2  \w   -112.00 -16.00   1.00    2.00    --  -42.28 -57.00 120.00   96
  3  \w    -69.00  28.00   1.00    2.00    --  -42.28  57.00 -90.00   97
  4  \w     61.00 146.00   1.00    8.00    --  111.00 178.00 150.00   85
  5  \w    103.00 178.00   1.00    8.00    --  111.00  77.00  90.00   75
  6  \w     87.00 178.00   1.00    8.00    --  111.00  45.00 -30.00   91
  7  \w     40.00 135.00   1.00    8.00    --  111.00 -45.00  60.00   95
  8  \w    104.00 178.00   1.00    8.00    --  111.00 111.00 120.00   74
  9  \w     61.00 146.00   1.00    8.00    --  111.00 178.00 120.00   85
 10  \w     83.00 178.00   1.00    8.00    --  111.00  61.00-120.00   95
 11  \w     87.00 178.00   1.00    8.00    --  111.00  30.00 -60.00   91
 12  \w    103.00 178.00   1.00    8.00    --  111.00  77.00-180.00   75
 13  \w   -112.00 -16.00   1.00    2.00    --  -42.28 -57.00   0.00   96
 14  \w   -115.00 -20.00   1.00    2.00    --  -42.28 -38.00 150.00   95
 15  \w   -112.00 -16.00   1.00    2.00    --  -42.28 -57.00-120.00   96
;
_diffrn_measurement_device 'four-circle diffractometer'
_diffrn_measurement_device_type 'SuperNova, Dual, Cu at home/near, AtlasS2'
_diffrn_measurement_method '\w scans'
_diffrn_orient_matrix_type 'CrysAlisPro convention (1999,Acta A55,543-557)'
_diffrn_orient_matrix_UB_11 -0.0416387000
_diffrn_orient_matrix_UB_12 -0.0773762000
_diffrn_orient_matrix_UB_13 0.1092198000
_diffrn_orient_matrix_UB_21 -0.0749983000
_diffrn_orient_matrix_UB_22 0.1672671000
_diffrn_orient_matrix_UB_23 0.0114912000
_diffrn_orient_matrix_UB_31 -0.0877697000
_diffrn_orient_matrix_UB_32 -0.1059367000
_diffrn_orient_matrix_UB_33 -0.0616022000
_diffrn_radiation_monochromator mirror
_diffrn_radiation_probe x-ray
_diffrn_radiation_type 'Cu K\a'
_diffrn_radiation_wavelength 1.54184
_diffrn_reflns_av_R_equivalents 0.0160
_diffrn_reflns_av_unetI/netI 0.0123
_diffrn_reflns_Laue_measured_fraction_full 1.000
_diffrn_reflns_Laue_measured_fraction_max 0.998
_diffrn_reflns_limit_h_max 15
_diffrn_reflns_limit_h_min -12
_diffrn_reflns_limit_k_max 15
_diffrn_reflns_limit_k_min -15
_diffrn_reflns_limit_l_max 9
_diffrn_reflns_limit_l_min -8
_diffrn_reflns_number 8485
_diffrn_reflns_point_group_measured_fraction_full 0.982
_diffrn_reflns_point_group_measured_fraction_max 0.964
_diffrn_reflns_theta_full 67.684
_diffrn_reflns_theta_max 76.186
_diffrn_reflns_theta_min 5.049
_diffrn_source 'micro-focus sealed X-ray tube'
_diffrn_source_type 'SuperNova (Cu) X-ray Source'
_exptl_absorpt_coefficient_mu 0.656
_exptl_absorpt_correction_T_max 1.00000
_exptl_absorpt_correction_T_min 0.74091
_exptl_absorpt_correction_type multi-scan
_exptl_absorpt_process_details
;
CrysAlisPro 1.171.41.93a (Rigaku Oxford Diffraction, 2020)
Empirical absorption correction using spherical harmonics,
implemented in SCALE3 ABSPACK scaling algorithm.
;
_exptl_crystal_colour orange
_exptl_crystal_colour_primary orange
_exptl_crystal_density_diffrn 1.267
_exptl_crystal_description plate
_exptl_crystal_F_000 448
_exptl_crystal_recrystallization_method 'Re-crystallisation from solvent: methanol'
_exptl_crystal_size_max 0.1
_exptl_crystal_size_mid 0.08
_exptl_crystal_size_min 0.02
_refine_diff_density_max 0.146
_refine_diff_density_min -0.103
_refine_diff_density_rms 0.027
_refine_ls_abs_structure_details
;
 Flack x determined using 957 quotients [(I+)-(I-)]/[(I+)+(I-)]
 (Parsons, Flack and Wagner, Acta Cryst. B69 (2013) 249-259).
;
_refine_ls_abs_structure_Flack -0.08(6)
_refine_ls_extinction_coef 0.0033(4)
_refine_ls_extinction_expression Fc^*^=kFc[1+0.001xFc^2^\l^3^/sin(2\q)]^-1/4^
_refine_ls_extinction_method SHELXL
_refine_ls_goodness_of_fit_ref 1.057
_refine_ls_hydrogen_treatment constr
_refine_ls_matrix_type full
_refine_ls_number_parameters 147
_refine_ls_number_reflns 2235
_refine_ls_number_restraints 1
_refine_ls_restrained_S_all 1.057
_refine_ls_R_factor_all 0.0259
_refine_ls_R_factor_gt 0.0256
_refine_ls_shift/su_max 0.000
_refine_ls_shift/su_mean 0.000
_refine_ls_structure_factor_coef Fsqd
_refine_ls_weighting_details 'w=1/[\s^2^(Fo^2^)+(0.0402P)^2^+0.0998P] where P=(Fo^2^+2Fc^2^)/3'
_refine_ls_weighting_scheme calc
_refine_ls_wR_factor_gt 0.0692
_refine_ls_wR_factor_ref 0.0697
_reflns_Friedel_coverage 0.785
_reflns_Friedel_fraction_full 0.960
_reflns_Friedel_fraction_max 0.924
_reflns_number_gt 2202
_reflns_number_total 2235
_reflns_threshold_expression 'I > 2\s(I)'
_cod_data_source_file d2nj00755j2.cif
_cod_data_source_block jg153_1_100_00
_cod_depositor_comments 'Adding full bibliography for 7061294--7061305.cif.'
_cod_database_code 7061294
_shelxl_version_number 2014/6
_chemical_oxdiff_formula 'C13 H12 N2 O1'
_shelx_space_group_comment
;
The symmetry employed for this shelxl refinement is uniquely defined
by the following loop, which should always be used as a source of
symmetry information in preference to the above space-group names.
They are only intended as comments.
;
_shelx_estimated_absorpt_t_max 0.987
_shelx_estimated_absorpt_t_min 0.937
_olex2_refinement_description
;
1. Fixed Uiso
 At 1.2 times of:
  All C(H) groups
 At 1.5 times of:
  All C(H,H,H) groups
2.a Aromatic/amide H refined with riding coordinates:
 C2(H2), C3(H3), C5(H5), C6(H6), C8(H8), C9(H9), C10(H10), C11(H11), C12(H12)
2.b Idealised Me refined as rotating group:
 C13(H13A,H13B,H13C)
;
_olex2_exptl_crystal_mounting_method 'mounted on a Mitegen loop'
_olex2_submission_special_instructions 'No special instructions were received'
_oxdiff_exptl_absorpt_empirical_details
;
Empirical correction (ABSPACK) includes:
- Absorption correction using spherical harmonics
- Frame scaling
;
_oxdiff_exptl_absorpt_empirical_full_max 1.367
_oxdiff_exptl_absorpt_empirical_full_min 0.703

loop_
_space_group_symop_operation_xyz
'x, y, z'
'-x, -y, z+1/2'
'x+1/2, -y+1/2, z'
'-x+1/2, y+1/2, z+1/2'

loop_
_atom_site_label
_atom_site_type_symbol
_atom_site_fract_x
_atom_site_fract_y
_atom_site_fract_z
_atom_site_U_iso_or_equiv
_atom_site_adp_type
_atom_site_occupancy
_atom_site_site_symmetry_order
_atom_site_calc_flag
_atom_site_refinement_flags_posn
_atom_site_refinement_flags_adp
_atom_site_refinement_flags_occupancy
_atom_site_disorder_assembly
_atom_site_disorder_group
O3 O 0.27491(8) 0.89136(8) 0.53953(14) 0.0331(3) Uani 1 1 d . . . . .
N1 N 0.35270(9) 0.44676(10) 0.45578(16) 0.0290(3) Uani 1 1 d . . . . .
N2 N 0.43501(8) 0.41056(9) 0.53284(15) 0.0272(3) Uani 1 1 d . . . . .
C1 C 0.33520(10) 0.56048(12) 0.48235(18) 0.0267(3) Uani 1 1 d . . . . .
C2 C 0.24787(11) 0.60497(12) 0.39072(18) 0.0296(3) Uani 1 1 d . . . . .
H2 H 0.2042 0.5593 0.3165 0.035 Uiso 1 1 calc R U . . .
C3 C 0.22396(10) 0.71555(12) 0.40671(19) 0.0292(3) Uani 1 1 d . . . . .
H3 H 0.1639 0.7454 0.3448 0.035 Uiso 1 1 calc R U . . .
C4 C 0.28896(10) 0.78206(11) 0.51441(17) 0.0271(3) Uani 1 1 d . . . . .
C5 C 0.37611(10) 0.73741(12) 0.60847(18) 0.0295(3) Uani 1 1 d . . . . .
H5 H 0.4199 0.7831 0.6825 0.035 Uiso 1 1 calc R U . . .
C6 C 0.39851(10) 0.62779(12) 0.59417(18) 0.0287(3) Uani 1 1 d . . . . .
H6 H 0.4569 0.5976 0.6601 0.034 Uiso 1 1 calc R U . . .
C7 C 0.45033(10) 0.29567(11) 0.50955(17) 0.0267(3) Uani 1 1 d . . . . .
C8 C 0.53931(10) 0.25230(12) 0.59646(19) 0.0302(3) Uani 1 1 d . . . . .
H8 H 0.5855 0.2986 0.6648 0.036 Uiso 1 1 calc R U . . .
C9 C 0.56085(12) 0.14081(12) 0.5834(2) 0.0362(3) Uani 1 1 d . . . . .
H9 H 0.6218 0.1111 0.6427 0.043 Uiso 1 1 calc R U . . .
C10 C 0.49326(13) 0.07320(13) 0.4837(2) 0.0373(3) Uani 1 1 d . . . . .
H10 H 0.5075 -0.0029 0.4752 0.045 Uiso 1 1 calc R U . . .
C11 C 0.40448(13) 0.11741(13) 0.3961(2) 0.0363(3) Uani 1 1 d . . . . .
H11 H 0.3588 0.0711 0.3268 0.044 Uiso 1 1 calc R U . . .
C12 C 0.38197(11) 0.22783(12) 0.40875(19) 0.0312(3) Uani 1 1 d . . . . .
H12 H 0.3208 0.2573 0.3497 0.037 Uiso 1 1 calc R U . . .
C13 C 0.17977(12) 0.93911(13) 0.4706(2) 0.0391(4) Uani 1 1 d . . . . .
H13A H 0.1804 0.9368 0.3355 0.059 Uiso 1 1 calc R U . . .
H13B H 0.1751 1.0152 0.5120 0.059 Uiso 1 1 calc R U . . .
H13C H 0.1182 0.8982 0.5168 0.059 Uiso 1 1 calc R U . . .

loop_
_atom_site_aniso_label
_atom_site_aniso_U_11
_atom_site_aniso_U_22
_atom_site_aniso_U_33
_atom_site_aniso_U_23
_atom_site_aniso_U_13
_atom_site_aniso_U_12
O3 0.0314(5) 0.0396(5) 0.0283(5) -0.0052(4) -0.0044(4) 0.0093(4)
N1 0.0284(5) 0.0371(6) 0.0214(6) 0.0014(5) -0.0020(4) -0.0016(4)
N2 0.0260(5) 0.0364(6) 0.0193(5) -0.0001(5) 0.0003(5) 0.0010(4)
C1 0.0252(6) 0.0362(7) 0.0188(6) 0.0021(5) 0.0016(5) -0.0005(5)
C2 0.0250(6) 0.0423(7) 0.0214(6) 0.0005(6) -0.0033(5) -0.0033(5)
C3 0.0226(6) 0.0441(8) 0.0210(6) 0.0029(6) -0.0031(5) 0.0031(5)
C4 0.0250(6) 0.0378(7) 0.0184(6) -0.0003(5) 0.0033(5) 0.0035(5)
C5 0.0263(6) 0.0399(7) 0.0224(6) -0.0043(6) -0.0035(6) 0.0011(5)
C6 0.0241(6) 0.0408(7) 0.0211(6) -0.0001(6) -0.0033(5) 0.0025(5)
C7 0.0273(6) 0.0350(7) 0.0178(6) 0.0007(5) 0.0036(5) -0.0031(5)
C8 0.0305(6) 0.0362(7) 0.0240(7) 0.0024(6) -0.0020(6) -0.0036(5)
C9 0.0378(7) 0.0380(8) 0.0327(8) 0.0063(6) -0.0035(7) 0.0010(6)
C10 0.0445(8) 0.0333(7) 0.0341(8) 0.0022(6) 0.0024(7) -0.0027(6)
C11 0.0383(8) 0.0403(8) 0.0304(7) -0.0048(6) 0.0004(6) -0.0092(6)
C12 0.0285(6) 0.0424(8) 0.0226(7) -0.0027(6) 0.0002(6) -0.0027(6)
C13 0.0359(7) 0.0465(8) 0.0351(8) -0.0017(7) -0.0059(6) 0.0133(6)

loop_
_atom_type_symbol
_atom_type_description
_atom_type_scat_dispersion_real
_atom_type_scat_dispersion_imag
_atom_type_scat_source
C C 0.0181 0.0091 'International Tables Vol C Tables 4.2.6.8 and 6.1.1.4'
H H 0.0000 0.0000 'International Tables Vol C Tables 4.2.6.8 and 6.1.1.4'
N N 0.0311 0.0180 'International Tables Vol C Tables 4.2.6.8 and 6.1.1.4'
O O 0.0492 0.0322 'International Tables Vol C Tables 4.2.6.8 and 6.1.1.4'

loop_
_geom_angle_atom_site_label_1
_geom_angle_atom_site_label_2
_geom_angle_atom_site_label_3
_geom_angle
_geom_angle_site_symmetry_1
_geom_angle_site_symmetry_3
_geom_angle_publ_flag
C4 O3 C13 117.76(11) . . ?
N2 N1 C1 114.33(11) . . ?
N1 N2 C7 113.90(11) . . ?
C2 C1 N1 116.07(12) . . ?
C2 C1 C6 119.50(13) . . ?
C6 C1 N1 124.42(12) . . ?
C1 C2 H2 119.7 . . ?
C3 C2 C1 120.69(12) . . ?
C3 C2 H2 119.7 . . ?
C2 C3 H3 120.4 . . ?
C2 C3 C4 119.26(12) . . ?
C4 C3 H3 120.4 . . ?
O3 C4 C3 124.98(12) . . ?
O3 C4 C5 114.79(12) . . ?
C3 C4 C5 120.22(12) . . ?
C4 C5 H5 119.9 . . ?
C6 C5 C4 120.26(12) . . ?
C6 C5 H5 119.9 . . ?
C1 C6 H6 120.0 . . ?
C5 C6 C1 120.03(12) . . ?
C5 C6 H6 120.0 . . ?
C8 C7 N2 115.52(12) . . ?
C8 C7 C12 120.26(13) . . ?
C12 C7 N2 124.22(12) . . ?
C7 C8 H8 120.0 . . ?
C7 C8 C9 119.96(13) . . ?
C9 C8 H8 120.0 . . ?
C8 C9 H9 120.0 . . ?
C10 C9 C8 119.99(14) . . ?
C10 C9 H9 120.0 . . ?
C9 C10 H10 120.1 . . ?
C9 C10 C11 119.71(14) . . ?
C11 C10 H10 120.1 . . ?
C10 C11 H11 119.6 . . ?
C12 C11 C10 120.85(14) . . ?
C12 C11 H11 119.6 . . ?
C7 C12 H12 120.4 . . ?
C11 C12 C7 119.23(14) . . ?
C11 C12 H12 120.4 . . ?
O3 C13 H13A 109.5 . . ?
O3 C13 H13B 109.5 . . ?
O3 C13 H13C 109.5 . . ?
H13A C13 H13B 109.5 . . ?
H13A C13 H13C 109.5 . . ?
H13B C13 H13C 109.5 . . ?

loop_
_geom_bond_atom_site_label_1
_geom_bond_atom_site_label_2
_geom_bond_distance
_geom_bond_site_symmetry_2
_geom_bond_publ_flag
O3 C4 1.3606(16) . ?
O3 C13 1.4203(17) . ?
N1 N2 1.2553(15) . ?
N1 C1 1.4211(16) . ?
N2 C7 1.4283(16) . ?
C1 C2 1.3926(18) . ?
C1 C6 1.4023(19) . ?
C2 H2 0.9500 . ?
C2 C3 1.390(2) . ?
C3 H3 0.9500 . ?
C3 C4 1.3918(19) . ?
C4 C5 1.4000(17) . ?
C5 H5 0.9500 . ?
C5 C6 1.374(2) . ?
C6 H6 0.9500 . ?
C7 C8 1.3878(18) . ?
C7 C12 1.3995(18) . ?
C8 H8 0.9500 . ?
C8 C9 1.393(2) . ?
C9 H9 0.9500 . ?
C9 C10 1.388(2) . ?
C10 H10 0.9500 . ?
C10 C11 1.392(2) . ?
C11 H11 0.9500 . ?
C11 C12 1.383(2) . ?
C12 H12 0.9500 . ?
C13 H13A 0.9800 . ?
C13 H13B 0.9800 . ?
C13 H13C 0.9800 . ?

loop_
_geom_torsion_atom_site_label_1
_geom_torsion_atom_site_label_2
_geom_torsion_atom_site_label_3
_geom_torsion_atom_site_label_4
_geom_torsion
_geom_torsion_site_symmetry_1
_geom_torsion_site_symmetry_2
_geom_torsion_site_symmetry_3
_geom_torsion_site_symmetry_4
_geom_torsion_publ_flag
O3 C4 C5 C6 179.93(12) . . . . ?
N1 N2 C7 C8 -178.60(12) . . . . ?
N1 N2 C7 C12 0.82(17) . . . . ?
N1 C1 C2 C3 -179.70(12) . . . . ?
N1 C1 C6 C5 178.88(12) . . . . ?
N2 N1 C1 C2 176.62(11) . . . . ?
N2 N1 C1 C6 -4.15(18) . . . . ?
N2 C7 C8 C9 179.49(12) . . . . ?
N2 C7 C12 C11 -179.72(13) . . . . ?
C1 N1 N2 C7 178.38(10) . . . . ?
C1 C2 C3 C4 0.6(2) . . . . ?
C2 C1 C6 C5 -1.92(19) . . . . ?
C2 C3 C4 O3 179.25(12) . . . . ?
C2 C3 C4 C5 -1.31(19) . . . . ?
C3 C4 C5 C6 0.4(2) . . . . ?
C4 C5 C6 C1 1.2(2) . . . . ?
C6 C1 C2 C3 1.04(19) . . . . ?
C7 C8 C9 C10 -0.1(2) . . . . ?
C8 C7 C12 C11 -0.3(2) . . . . ?
C8 C9 C10 C11 0.4(2) . . . . ?
C9 C10 C11 C12 -0.7(2) . . . . ?
C10 C11 C12 C7 0.7(2) . . . . ?
C12 C7 C8 C9 0.0(2) . . . . ?
C13 O3 C4 C3 8.42(19) . . . . ?
C13 O3 C4 C5 -171.05(12) . . . . ?
